data_8105210
loop_
_publ_author_name
'Zhang, Youlu'
'Ma, Fengwei'
'Zhang, Bo'
'Mi, Xia'
'Zhang, Jingyu'

_publ_section_title
;
 Crystal structure of methyl
 2-(4-(2-(cyclopentyl-amino)-1-(N-(4-methoxyphenyl)-1-methyl-5-phenyl-1-H-pyrazole-3-carboxamido)-2-oxoethyl)phenyl)acetate,
 C34H36N4O5
;
_journal_issue 2
_journal_name_full 'Zeitschrift f\"ur Kristallographie - New Crystal Structures'
_journal_page_first 301
_journal_page_last 303
_journal_paper_doi 10.1515/ncrs-2021-0458
_journal_volume 237
_journal_year 2022
_chemical_formula_moiety 'C34 H36 N4 O5'
_chemical_formula_sum 'C34 H36 N4 O5'
_chemical_formula_weight 580.67
_space_group_crystal_system monoclinic
_space_group_IT_number 15
_space_group_name_Hall '-C 2yc'
_space_group_name_H-M_alt 'C 1 2/c 1'
_atom_sites_solution_hydrogens geom
_atom_sites_solution_primary direct
_cell_angle_alpha 90
_cell_angle_beta 132.845(5)
_cell_angle_gamma 90
_cell_formula_units_Z 8
_cell_length_a 29.9636(9)
_cell_length_b 20.4000(3)
_cell_length_c 14.2266(4)
_cell_measurement_reflns_used 11546
_cell_measurement_temperature 293(2)
_cell_measurement_theta_max 70.5110
_cell_measurement_theta_min 3.8760
_cell_volume 6376.0(6)
_computing_cell_refinement 'CrysAlisPro 1.171.40.53 (Rigaku OD, 2019)'
_computing_data_collection 'CrysAlisPro 1.171.40.53 (Rigaku OD, 2019)'
_computing_data_reduction 'CrysAlisPro 1.171.40.53 (Rigaku OD, 2019)'
_computing_molecular_graphics 'Olex2 (Dolomanov et al., 2009)'
_computing_publication_material 'Olex2 (Dolomanov et al., 2009)'
_computing_structure_refinement 'ShelXL (Sheldrick, 2015)'
_computing_structure_solution 'ShelXS (Sheldrick, 2008)'
_diffrn_ambient_temperature 293(2)
_diffrn_detector 'CCD plate'
_diffrn_detector_area_resol_mean 16.2312
_diffrn_detector_type Eos
_diffrn_measured_fraction_theta_full 0.998
_diffrn_measured_fraction_theta_max 0.998
_diffrn_measurement_details
;
List of Runs (angles in degrees, time in seconds):

  # Type    Start    End  Width  t~exp~   \w     \q     \k     \f   Frames
--------------------------------------------------------------------------
  1  \w    -52.00  22.00   1.00    1.00    --    0.00 -37.00-150.00   74
  2  \w     -3.00  29.00   1.00    1.00    --    0.00 -84.00 176.00   32
  3  \w    -45.00  -7.00   1.00    2.50    --  -33.50 -77.00  30.00   38
  4  \w    -61.00  28.00   1.00    2.50    --  -33.50  77.00 -60.00   89
  5  \w   -103.00 -52.00   1.00    2.50    --  -33.50 -77.00  30.00   51
  6  \w   -102.00  -5.00   1.00    2.50    --  -33.50 -77.00-180.00   97
  7  \w     -9.00  16.00   1.00    2.50    --   36.47 108.00-129.87   25
  8  \w     59.00 106.00   1.00    2.50    --   36.47 178.00-180.00   47
  9  \w      6.00  76.00   1.00    2.50    --   36.47 -99.00-180.00   70
 10  \w     -1.00  77.00   1.00    2.50    --   36.47 -99.00  30.00   78
 11  \w     58.00 102.00   1.00    2.50    --   36.47 178.00 -60.00   44
 12  \w      0.00  25.00   1.00    2.50    --   40.00  98.00  32.69   25
 13  \w      7.00  32.00   1.00    2.50    --   44.00  92.00-139.07   25
 14  \w     13.00  38.00   1.00    2.50    --   48.00  88.00  55.90   25
 15  \w     13.00  38.00   1.00    2.50    --   48.00  88.00 -51.14   25
 16  \w     20.00  45.00   1.00    2.50    --   52.00  84.00-131.53   25
 17  \w     20.00  45.00   1.00    2.50    --   52.00  83.00 147.68   25
 18  \w     20.00  45.00   1.00    2.50    --   52.00  84.00  -7.95   25
 19  \w     20.00  45.00   1.00    2.50    --   52.00  84.00 -91.19   25
 20  \w     20.00  45.00   1.00    2.50    --   52.00  84.00  92.74   25
 21  \w     20.00  45.00   1.00    2.50    --   52.00  84.00-165.31   25
 22  \w     29.00  55.00   1.00    2.50    --   56.00  77.00  65.07   26
 23  \w     91.00 126.00   1.00    2.50    --   60.00  73.00 -35.00   35
 24  \w     32.00  63.00   1.00    2.50    --   60.00  75.00 151.34   31
 25  \w     70.00 127.00   1.00    2.50    --   60.00  68.00-108.81   57
 26  \w     32.00  58.00   1.00    2.50    --   60.00  76.00 -77.92   26
 27  \w     35.00  88.00   1.00    2.50    --   60.00  73.00 -35.00   53
 28  \w     91.00 129.00   1.00    2.50    --   60.00  79.00  19.24   38
 29  \w     32.00  74.00   1.00    2.50    --   60.00  75.00  98.68   42
 30  \w     83.00 128.00   1.00    2.50    --   60.00  70.00-168.37   45
 31  \w     30.00  74.00   1.00    2.50    --   60.00  79.00  19.24   44
 32  \w     38.00  64.00   1.00    2.50    --   60.00  68.00-108.81   26
 33  \w     35.00  67.00   1.00    2.50    --   60.00  70.00-168.37   32
 34  \w     98.00 128.00   1.00    2.50    --   60.00  76.00 -77.92   30
 35  \w     40.00  84.00   1.00    2.50    --   64.00  68.00 -54.11   44
 36  \w     96.00 134.00   1.00    2.50    --   68.00  63.00  67.89   38
 37  \w     47.00  86.00   1.00    2.50    --   68.00  63.00  67.89   39
 38  \w     53.00  88.00   1.00   11.50    --   76.00  67.00-146.82   35
 39  \w    106.00 151.00   1.00   11.50    --   84.00  57.00 117.27   45
 40  \w     65.00 101.00   1.00   11.50    --   84.00  57.00 117.27   36
 41  \w     88.00 173.00   1.00   11.50    --  108.00  61.00-120.00   85
 42  \w     88.00 130.00   1.00   11.50    --  108.00  61.00-150.00   42
 43  \w     67.00 110.00   1.00   11.50    --  108.00 -94.00 120.00   43
 44  \w     88.00 175.00   1.00   11.50    --  108.00  61.00-180.00   87
 45  \w     88.00 114.00   1.00   11.50    --  108.00  61.00  60.00   26
 46  \w     88.00 175.00   1.00   11.50    --  108.00  61.00 -30.00   87
 47  \w     79.00 164.00   1.00   11.50    --  108.00  77.00  90.00   85
 48  \w     88.00 122.00   1.00   11.50    --  108.00  61.00 -60.00   34
 49  \w    112.00 176.00   1.00   11.50    --  108.00  77.00 -60.00   64
 50  \w     88.00 165.00   1.00   11.50    --  108.00  61.00 -90.00   77
 51  \w     79.00 105.00   1.00   11.50    --  108.00  77.00 -60.00   26
 52  \w     88.00 176.00   1.00   11.50    --  108.00  61.00   0.00   88
 53  \w     80.00 106.00   1.00   11.50    --  108.00  77.00-180.00   26
 54  \w     45.00 112.00   1.00   11.50    --  108.00-111.00 -90.00   67
 55  \w     45.00 112.00   1.00   11.50    --  108.00-111.00   0.00   67
 56  \w     79.00 104.00   1.00   11.50    --  108.00  77.00 150.00   25
 57  \w     88.00 167.00   1.00   11.50    --  108.00  61.00 150.00   79
 58  \w     79.00 105.00   1.00   11.50    --  108.00  77.00 -30.00   26
 59  \w     38.00 106.00   1.00   11.50    --  108.00 -94.00  30.00   68
 60  \w    134.00 173.00   1.00   11.50    --  108.00  61.00-150.00   39
 61  \w     79.00 176.00   1.00   11.50    --  108.00  77.00  30.00   97
 62  \w     41.00 128.00   1.00   11.50    --  108.00 -61.00  30.00   87
;
_diffrn_measurement_device 'four-circle diffractometer'
_diffrn_measurement_device_type 'Xcalibur, Eos, Gemini'
_diffrn_measurement_method '\w scans'
_diffrn_orient_matrix_type 'CrysAlisPro convention (1999,Acta A55,543-557)'
_diffrn_orient_matrix_UB_11 0.0213587500
_diffrn_orient_matrix_UB_12 0.0712618500
_diffrn_orient_matrix_UB_13 0.0446120000
_diffrn_orient_matrix_UB_21 -0.0511767500
_diffrn_orient_matrix_UB_22 0.0240452500
_diffrn_orient_matrix_UB_23 -0.1387683000
_diffrn_orient_matrix_UB_31 -0.0429095000
_diffrn_orient_matrix_UB_32 0.0067743000
_diffrn_orient_matrix_UB_33 0.0236689000
_diffrn_radiation_monochromator graphite
_diffrn_radiation_probe x-ray
_diffrn_radiation_type CuK\a
_diffrn_radiation_wavelength 1.54184
_diffrn_reflns_av_R_equivalents 0.0416
_diffrn_reflns_av_unetI/netI 0.0199
_diffrn_reflns_Laue_measured_fraction_full 0.998
_diffrn_reflns_Laue_measured_fraction_max 0.998
_diffrn_reflns_limit_h_max 29
_diffrn_reflns_limit_h_min -35
_diffrn_reflns_limit_k_max 24
_diffrn_reflns_limit_k_min -24
_diffrn_reflns_limit_l_max 16
_diffrn_reflns_limit_l_min -16
_diffrn_reflns_number 41586
_diffrn_reflns_point_group_measured_fraction_full 0.998
_diffrn_reflns_point_group_measured_fraction_max 0.998
_diffrn_reflns_theta_full 67.078
_diffrn_reflns_theta_max 67.078
_diffrn_reflns_theta_min 3.887
_diffrn_source 'fine-focus sealed X-ray tube'
_diffrn_source_type 'Enhance (Cu) X-ray Source'
_exptl_absorpt_coefficient_mu 0.664
_exptl_absorpt_correction_T_max 1.00000
_exptl_absorpt_correction_T_min 0.86251
_exptl_absorpt_correction_type multi-scan
_exptl_absorpt_process_details
;
CrysAlisPro 1.171.40.53 (Rigaku Oxford Diffraction, 2019)
Empirical absorption correction using spherical harmonics,
 implemented in SCALE3 ABSPACK scaling algorithm.
;
_exptl_crystal_colour colourless
_exptl_crystal_colour_primary colourless
_exptl_crystal_density_diffrn 1.210
_exptl_crystal_description block
_exptl_crystal_F_000 2464
_exptl_crystal_size_max 0.17
_exptl_crystal_size_mid 0.13
_exptl_crystal_size_min 0.1
_refine_diff_density_max 0.374
_refine_diff_density_min -0.305
_refine_diff_density_rms 0.037
_refine_ls_extinction_coef .
_refine_ls_extinction_method none
_refine_ls_goodness_of_fit_ref 1.062
_refine_ls_hydrogen_treatment constr
_refine_ls_matrix_type full
_refine_ls_number_parameters 424
_refine_ls_number_reflns 5692
_refine_ls_number_restraints 112
_refine_ls_restrained_S_all 1.152
_refine_ls_R_factor_all 0.0668
_refine_ls_R_factor_gt 0.0544
_refine_ls_shift/su_max 0.000
_refine_ls_shift/su_mean 0.000
_refine_ls_structure_factor_coef Fsqd
_refine_ls_weighting_details 'w=1/[\s^2^(Fo^2^)+(0.0973P)^2^+2.3056P] where P=(Fo^2^+2Fc^2^)/3'
_refine_ls_weighting_scheme calc
_refine_ls_wR_factor_gt 0.1597
_refine_ls_wR_factor_ref 0.1735
_reflns_Friedel_coverage 0.000
_reflns_Friedel_fraction_full .
_reflns_Friedel_fraction_max .
_reflns_number_gt 4502
_reflns_number_total 5692
_reflns_threshold_expression 'I > 2\s(I)'
_cod_data_source_file suppl_j_ncrs-2021-0458_suppl.cif
_cod_data_source_block 202111305
_cod_original_cell_volume 6376.0(5)
_cod_database_code 8105210
_chemical_oxdiff_formula C30H3N1O4
_chemical_oxdiff_usercomment r
_shelx_space_group_comment
;
The symmetry employed for this shelxl refinement is uniquely defined
by the following loop, which should always be used as a source of
symmetry information in preference to the above space-group names.
They are only intended as comments.
;
_shelx_estimated_absorpt_t_max 0.937
_shelx_estimated_absorpt_t_min 0.895
_reflns_odcompleteness_completeness 99.68
_reflns_odcompleteness_iscentric 1
_reflns_odcompleteness_theta 66.97
_olex2_refinement_description
;
1. Fixed Uiso
 At 1.2 times of:
  All C(H) groups, All C(H,H) groups, All N(H,H) groups
 At 1.5 times of:
  All C(H,H,H) groups
2. Restrained distances
 O5A-O4A
 2 with sigma of 0.02
 C31A-C32A
 1.58 with sigma of 0.02
 C30A-C34A
 1.54 with sigma of 0.02
 C30-C34
 1.54 with sigma of 0.02
 C32-C33
 1.58 with sigma of 0.02
 C33A-C34A
 1.54 with sigma of 0.02
 O5-C28
 1.4 with sigma of 0.02
 O5A-C28
 1.45 with sigma of 0.02
 C28-C27
 1.54 with sigma of 0.02
 O5A-C28A
 1.45 with sigma of 0.02
 O4A-C28A
 1.25 with sigma of 0.02
 O4-C28
 1.25 with sigma of 0.02
 C29-O5
 1.48 with sigma of 0.02
 C29A-O5A
 1.48 with sigma of 0.02
 C30A-C31A
 1.58 with sigma of 0.02
 C32A-C33A
 1.58 with sigma of 0.02
3. Uiso/Uaniso restraints and constraints
Uanis(C32A) \\sim Ueq, Uanis(C33) \\sim Ueq, Uanis(C33A) \\sim Ueq, Uanis(C32)
\\sim Ueq, Uanis(C31A) \\sim Ueq, Uanis(C31) \\sim Ueq, Uanis(C34) \\sim Ueq,
Uanis(C34A) \\sim Ueq, Uanis(C27) \\sim Ueq, Uanis(C27A) \\sim Ueq, Uanis(C30)
\\sim Ueq, Uanis(C30A) \\sim Ueq: with sigma of 0.01 and sigma for terminal
atoms of 0.02
Uanis(O4A) \\sim Ueq, Uanis(O4) \\sim Ueq: with sigma of 0.01 and sigma for
terminal atoms of 0.02
Uanis(C28A) \\sim Ueq, Uanis(C28) \\sim Ueq: with sigma of 0.008 and sigma for
terminal atoms of 0.008
Uanis(O4) = Uanis(O4A)
Uanis(O5) = Uanis(O5A)
Uanis(C30) = Uanis(C30A)
Uanis(C34) = Uanis(C34A)
Uanis(C33) = Uanis(C33A)
Uanis(C32) = Uanis(C32A)
Uanis(C31) = Uanis(C31A)
Uanis(C27) = Uanis(C27A)
Uanis(C28) = Uanis(C28A)
Uanis(C29) = Uanis(C29A)
4. Others
 Sof(O4A)=Sof(O5A)=1-FVAR(1)
 Sof(O4)=Sof(O5)=FVAR(1)
 Sof(C27A)=Sof(H27C)=Sof(H27D)=Sof(C28A)=Sof(C29A)=Sof(H29D)=Sof(H29E)=
 Sof(H29F)=Sof(C30A)=Sof(H30A)=Sof(C31A)=Sof(H31C)=Sof(H31D)=Sof(C32A)=
 Sof(H32C)=Sof(H32D)=Sof(C33A)=Sof(H33C)=Sof(H33D)=Sof(C34A)=Sof(H34C)=
 Sof(H34D)=Sof(H4B)=1-FVAR(2)
 Sof(C27)=Sof(H27A)=Sof(H27B)=Sof(C28)=Sof(C29)=Sof(H29A)=Sof(H29B)=Sof(H29C)=
 Sof(C30)=Sof(H30)=Sof(C31)=Sof(H31A)=Sof(H31B)=Sof(C32)=Sof(H32A)=Sof(H32B)=
 Sof(C33)=Sof(H33A)=Sof(H33B)=Sof(C34)=Sof(H34A)=Sof(H34B)=Sof(H4A)=FVAR(2)
5.a Ternary CH refined with riding coordinates:
 C12(H12), C30(H30), C30A(H30A)
5.b Secondary CH2 refined with riding coordinates:
 C27(H27A,H27B), C27A(H27C,H27D), C31(H31A,H31B), C31A(H31C,H31D), C32(H32A,
 H32B), C32A(H32C,H32D), C33(H33A,H33B), C33A(H33C,H33D), C34(H34A,H34B),
 C34A(H34C,H34D)
5.c Aromatic/amide H refined with riding coordinates:
 C3(H3), C7(H7), C8(H8), C9(H9), C10(H10), C11(H11), C15(H15), C16(H16),
 C18(H18), C19(H19), C22(H22), C23(H23), C25(H25), C26(H26), N4(H4A), N4(H4B)
5.d Idealised Me refined as rotating group:
 C5(H5A,H5B,H5C), C20(H20A,H20B,H20C), C29(H29A,H29B,H29C), C29A(H29D,H29E,H29F)
;

loop_
_space_group_symop_operation_xyz
'x, y, z'
'-x, y, -z+1/2'
'x+1/2, y+1/2, z'
'-x+1/2, y+1/2, -z+1/2'
'-x, -y, -z'
'x, -y, z-1/2'
'-x+1/2, -y+1/2, -z'
'x+1/2, -y+1/2, z-1/2'

loop_
_atom_site_label
_atom_site_type_symbol
_atom_site_fract_x
_atom_site_fract_y
_atom_site_fract_z
_atom_site_U_iso_or_equiv
_atom_site_adp_type
_atom_site_occupancy
_atom_site_site_symmetry_order
_atom_site_calc_flag
_atom_site_refinement_flags_posn
_atom_site_refinement_flags_adp
_atom_site_refinement_flags_occupancy
_atom_site_disorder_assembly
_atom_site_disorder_group
C1 C 0.63138(8) 0.29531(9) 0.77446(17) 0.0490(4) Uani 1 1 d . . . . .
C2 C 0.56345(8) 0.29590(9) 0.67687(17) 0.0493(4) Uani 1 1 d . . . . .
C3 C 0.52083(8) 0.34335(9) 0.58964(18) 0.0527(4) Uani 1 1 d . . . . .
H3 H 0.5286 0.3835 0.5721 0.063 Uiso 1 1 calc R . . . .
C4 C 0.46506(8) 0.31855(9) 0.53506(17) 0.0505(4) Uani 1 1 d . . . . .
C5 C 0.43220(9) 0.20854(10) 0.5533(2) 0.0630(5) Uani 1 1 d . . . . .
H5A H 0.4175 0.2180 0.5944 0.095 Uiso 1 1 calc GR . . . .
H5B H 0.4516 0.1664 0.5807 0.095 Uiso 1 1 calc GR . . . .
H5C H 0.3987 0.2084 0.4620 0.095 Uiso 1 1 calc GR . . . .
C6 C 0.40416(9) 0.34888(9) 0.44077(19) 0.0545(4) Uani 1 1 d . . . . .
C7 C 0.36642(10) 0.35345(11) 0.4646(2) 0.0666(5) Uani 1 1 d . . . . .
H7 H 0.3784 0.3353 0.5387 0.080 Uiso 1 1 calc R . . . .
C8 C 0.31063(11) 0.38526(13) 0.3770(3) 0.0833(7) Uani 1 1 d . . . . .
H8 H 0.2853 0.3884 0.3929 0.100 Uiso 1 1 calc R . . . .
C9 C 0.29276(12) 0.41194(13) 0.2675(3) 0.0860(8) Uani 1 1 d . . . . .
H9 H 0.2553 0.4330 0.2091 0.103 Uiso 1 1 calc R . . . .
C10 C 0.32993(12) 0.40767(13) 0.2439(2) 0.0823(7) Uani 1 1 d . . . . .
H10 H 0.3177 0.4258 0.1694 0.099 Uiso 1 1 calc R . . . .
C11 C 0.38557(10) 0.37656(11) 0.3302(2) 0.0678(5) Uani 1 1 d . . . . .
H11 H 0.4108 0.3742 0.3138 0.081 Uiso 1 1 calc R . . . .
C12 C 0.72917(8) 0.32897(9) 0.85233(18) 0.0534(4) Uani 1 1 d . . . . .
H12 H 0.7420 0.2872 0.8985 0.064 Uiso 1 1 calc R . . . .
C13 C 0.75146(9) 0.38395(11) 0.9488(2) 0.0630(5) Uani 1 1 d . . . . .
C14 C 0.63274(8) 0.35871(9) 0.62876(17) 0.0498(4) Uani 1 1 d . . . . .
C15 C 0.61058(9) 0.32050(10) 0.52443(18) 0.0559(5) Uani 1 1 d . . . . .
H15 H 0.6120 0.2750 0.5309 0.067 Uiso 1 1 calc R . . . .
C16 C 0.58639(10) 0.34973(11) 0.4109(2) 0.0649(5) Uani 1 1 d . . . . .
H16 H 0.5709 0.3239 0.3404 0.078 Uiso 1 1 calc R . . . .
C17 C 0.58501(9) 0.41741(11) 0.4013(2) 0.0620(5) Uani 1 1 d . . . . .
C18 C 0.60648(10) 0.45566(10) 0.5046(2) 0.0635(5) Uani 1 1 d . . . . .
H18 H 0.6051 0.5011 0.4982 0.076 Uiso 1 1 calc R . . . .
C19 C 0.63016(9) 0.42595(10) 0.6182(2) 0.0582(5) Uani 1 1 d . . . . .
H19 H 0.6444 0.4517 0.6879 0.070 Uiso 1 1 calc R . . . .
C20 C 0.57132(17) 0.50852(16) 0.2785(3) 0.1092(11) Uani 1 1 d . . . . .
H20A H 0.5562 0.5179 0.1950 0.164 Uiso 1 1 calc GR . . . .
H20B H 0.6140 0.5183 0.3424 0.164 Uiso 1 1 calc GR . . . .
H20C H 0.5500 0.5349 0.2932 0.164 Uiso 1 1 calc GR . . . .
C21 C 0.75690(8) 0.33322(9) 0.79462(19) 0.0550(5) Uani 1 1 d . . . . .
C22 C 0.76365(9) 0.27708(11) 0.7516(2) 0.0676(6) Uani 1 1 d . . . . .
H22 H 0.7533 0.2368 0.7628 0.081 Uiso 1 1 calc R . . . .
C23 C 0.78565(11) 0.27971(18) 0.6919(3) 0.0902(9) Uani 1 1 d . . . . .
H23 H 0.7905 0.2411 0.6650 0.108 Uiso 1 1 calc R . . . .
C24 C 0.80040(12) 0.3386(2) 0.6720(3) 0.0945(9) Uani 1 1 d . . . . .
C25 C 0.79447(15) 0.39357(19) 0.7162(4) 0.1067(11) Uani 1 1 d . . . . .
H25 H 0.8050 0.4338 0.7050 0.128 Uiso 1 1 calc R . . . .
C26 C 0.77327(12) 0.39162(12) 0.7774(3) 0.0834(7) Uani 1 1 d . . . . .
H26 H 0.7701 0.4303 0.8072 0.100 Uiso 1 1 calc R . . . .
C27 C 0.8195(4) 0.3250(4) 0.5961(8) 0.0900(17) Uani 0.537(6) 1 d D U P A 1
H27A H 0.8048 0.2819 0.5574 0.108 Uiso 0.537(6) 1 calc R . P A 1
H27B H 0.7992 0.3566 0.5269 0.108 Uiso 0.537(6) 1 calc R . P A 1
C27A C 0.8244(4) 0.3595(5) 0.6082(9) 0.0900(17) Uani 0.463(6) 1 d . U P A 2
H27C H 0.7980 0.3418 0.5219 0.108 Uiso 0.463(6) 1 calc R . P A 2
H27D H 0.8237 0.4069 0.6023 0.108 Uiso 0.463(6) 1 calc R . P A 2
C28 C 0.8856(6) 0.3277(10) 0.6709(14) 0.0830(19) Uani 0.537(6) 1 d D U P A 1
C28A C 0.8873(7) 0.3355(11) 0.6833(17) 0.0830(19) Uani 0.463(6) 1 d D U P A 2
C29 C 0.9806(7) 0.3061(16) 0.856(2) 0.113(4) Uani 0.537(6) 1 d D . P A 1
H29A H 0.9812 0.2733 0.8085 0.169 Uiso 0.537(6) 1 calc GR . P A 1
H29B H 1.0023 0.2902 0.9413 0.169 Uiso 0.537(6) 1 calc GR . P A 1
H29C H 0.9995 0.3454 0.8606 0.169 Uiso 0.537(6) 1 calc GR . P A 1
C29A C 0.9871(8) 0.2975(19) 0.881(3) 0.113(4) Uani 0.463(6) 1 d D . P A 2
H29D H 1.0057 0.3187 0.8546 0.169 Uiso 0.463(6) 1 calc GR . P A 2
H29E H 1.0053 0.2552 0.9160 0.169 Uiso 0.463(6) 1 calc GR . P A 2
H29F H 0.9931 0.3237 0.9447 0.169 Uiso 0.463(6) 1 calc GR . P A 2
C30 C 0.8384(5) 0.4146(6) 1.1788(10) 0.082(2) Uani 0.537(6) 1 d D U P A 1
H30 H 0.8140 0.4536 1.1577 0.098 Uiso 0.537(6) 1 calc R . P A 1
C30A C 0.8402(6) 0.4279(8) 1.1504(12) 0.082(2) Uani 0.463(6) 1 d D U P A 2
H30A H 0.8108 0.4605 1.1305 0.098 Uiso 0.463(6) 1 calc R . P A 2
C31 C 0.8628(5) 0.3855(6) 1.3047(9) 0.117(3) Uani 0.537(6) 1 d . U P A 1
H31A H 0.8304 0.3778 1.3033 0.141 Uiso 0.537(6) 1 calc R . P A 1
H31B H 0.8844 0.3448 1.3245 0.141 Uiso 0.537(6) 1 calc R . P A 1
C31A C 0.8762(6) 0.4045(7) 1.2881(11) 0.117(3) Uani 0.463(6) 1 d D U P A 2
H31C H 0.8499 0.4033 1.3051 0.141 Uiso 0.463(6) 1 calc R . P A 2
H31D H 0.8917 0.3606 1.2994 0.141 Uiso 0.463(6) 1 calc R . P A 2
C32 C 0.9053(5) 0.4391(6) 1.3983(9) 0.137(3) Uani 0.537(6) 1 d D U P A 1
H32A H 0.9348 0.4228 1.4856 0.165 Uiso 0.537(6) 1 calc R . P A 1
H32B H 0.8833 0.4756 1.3937 0.165 Uiso 0.537(6) 1 calc R . P A 1
C32A C 0.9270(7) 0.4499(7) 1.3773(11) 0.137(3) Uani 0.463(6) 1 d D U P A 2
H32C H 0.9624 0.4269 1.4521 0.165 Uiso 0.463(6) 1 calc R . P A 2
H32D H 0.9156 0.4841 1.4049 0.165 Uiso 0.463(6) 1 calc R . P A 2
C33 C 0.9368(6) 0.4584(7) 1.3463(13) 0.164(4) Uani 0.537(6) 1 d D U P A 1
H33A H 0.9415 0.5056 1.3496 0.197 Uiso 0.537(6) 1 calc R . P A 1
H33B H 0.9769 0.4387 1.4001 0.197 Uiso 0.537(6) 1 calc R . P A 1
C33A C 0.9396(6) 0.4781(8) 1.2990(11) 0.164(4) Uani 0.463(6) 1 d D U P A 2
H33C H 0.9761 0.4586 1.3247 0.197 Uiso 0.463(6) 1 calc R . P A 2
H33D H 0.9454 0.5251 1.3112 0.197 Uiso 0.463(6) 1 calc R . P A 2
C34 C 0.8989(5) 0.4353(5) 1.2124(10) 0.151(3) Uani 0.537(6) 1 d D U P A 1
H34A H 0.9174 0.3983 1.2072 0.181 Uiso 0.537(6) 1 calc R . P A 1
H34B H 0.8914 0.4700 1.1566 0.181 Uiso 0.537(6) 1 calc R . P A 1
C34A C 0.8837(6) 0.4619(6) 1.1574(11) 0.151(3) Uani 0.463(6) 1 d D U P A 2
H34C H 0.8661 0.5020 1.1077 0.181 Uiso 0.463(6) 1 calc R . P A 2
H34D H 0.8960 0.4349 1.1221 0.181 Uiso 0.463(6) 1 calc R . P A 2
N1 N 0.66164(7) 0.32829(8) 0.74974(14) 0.0517(4) Uani 1 1 d . . . . .
N2 N 0.53554(7) 0.24387(8) 0.67494(15) 0.0541(4) Uani 1 1 d . . . . .
N3 N 0.47602(7) 0.25854(8) 0.58801(15) 0.0523(4) Uani 1 1 d . . . . .
N4 N 0.80523(8) 0.37174(10) 1.06539(18) 0.0792(6) Uani 1 1 d . . . . .
H4A H 0.8223 0.3352 1.0755 0.095 Uiso 0.537(6) 1 calc R . P A 1
H4B H 0.8189 0.3324 1.0899 0.095 Uiso 0.463(6) 1 calc R . P A 2
O1 O 0.65894(6) 0.26604(7) 0.87677(13) 0.0611(4) Uani 1 1 d . . . . .
O2 O 0.72369(8) 0.43489(9) 0.92033(16) 0.0882(6) Uani 1 1 d . . . . .
O3 O 0.56203(9) 0.44125(9) 0.28597(16) 0.0833(5) Uani 1 1 d . . . . .
O4 O 0.90281(15) 0.3293(3) 0.6194(3) 0.1492(17) Uani 0.793(5) 1 d D U P A 1
O4A O 0.9149(6) 0.3757(9) 0.6784(14) 0.1492(17) Uani 0.207(5) 1 d D U P A 2
O5 O 0.91995(14) 0.3196(3) 0.7947(3) 0.1128(13) Uani 0.793(5) 1 d D . P A 1
O5A O 0.9240(6) 0.2900(8) 0.7736(13) 0.1128(13) Uani 0.207(5) 1 d D . P A 2

loop_
_atom_site_aniso_label
_atom_site_aniso_U_11
_atom_site_aniso_U_22
_atom_site_aniso_U_33
_atom_site_aniso_U_23
_atom_site_aniso_U_13
_atom_site_aniso_U_12
C1 0.0478(9) 0.0541(9) 0.0451(9) -0.0023(7) 0.0317(8) -0.0008(7)
C2 0.0476(9) 0.0581(10) 0.0454(9) -0.0017(7) 0.0328(8) -0.0027(7)
C3 0.0508(10) 0.0555(10) 0.0544(10) 0.0008(8) 0.0368(9) -0.0026(8)
C4 0.0480(10) 0.0596(10) 0.0476(9) 0.0004(8) 0.0340(8) 0.0000(8)
C5 0.0548(11) 0.0675(12) 0.0648(12) -0.0008(9) 0.0399(10) -0.0104(9)
C6 0.0494(10) 0.0572(10) 0.0561(10) -0.0010(8) 0.0355(9) -0.0021(8)
C7 0.0594(12) 0.0737(13) 0.0741(13) 0.0015(10) 0.0484(11) 0.0013(10)
C8 0.0612(13) 0.0844(16) 0.106(2) -0.0025(14) 0.0574(14) 0.0081(12)
C9 0.0580(13) 0.0724(14) 0.0930(18) 0.0063(13) 0.0376(13) 0.0117(11)
C10 0.0760(16) 0.0757(15) 0.0656(14) 0.0140(11) 0.0364(13) 0.0059(12)
C11 0.0640(12) 0.0749(13) 0.0633(12) 0.0086(10) 0.0428(11) 0.0038(10)
C12 0.0408(9) 0.0578(10) 0.0506(10) 0.0009(8) 0.0268(8) -0.0001(7)
C13 0.0497(11) 0.0703(12) 0.0551(11) -0.0045(9) 0.0302(9) 0.0047(9)
C14 0.0396(8) 0.0617(10) 0.0475(9) 0.0016(8) 0.0294(8) -0.0022(7)
C15 0.0535(10) 0.0590(10) 0.0546(11) -0.0007(8) 0.0365(9) -0.0024(8)
C16 0.0665(12) 0.0765(13) 0.0525(11) -0.0034(9) 0.0408(10) -0.0025(10)
C17 0.0584(11) 0.0763(13) 0.0575(11) 0.0106(10) 0.0418(10) 0.0024(10)
C18 0.0691(13) 0.0595(11) 0.0676(12) 0.0070(9) 0.0487(11) 0.0007(9)
C19 0.0580(11) 0.0613(11) 0.0552(11) -0.0029(8) 0.0384(9) -0.0030(9)
C20 0.140(3) 0.108(2) 0.108(2) 0.0420(19) 0.096(2) 0.018(2)
C21 0.0379(9) 0.0586(10) 0.0569(10) -0.0003(8) 0.0276(8) 0.0017(7)
C22 0.0500(11) 0.0699(12) 0.0689(13) -0.0052(10) 0.0349(10) 0.0035(9)
C23 0.0571(13) 0.129(2) 0.0701(15) -0.0193(15) 0.0376(12) 0.0149(14)
C24 0.0516(13) 0.161(3) 0.0694(15) 0.0199(17) 0.0404(12) 0.0189(16)
C25 0.094(2) 0.117(2) 0.143(3) 0.033(2) 0.094(2) 0.0078(18)
C26 0.0858(17) 0.0690(14) 0.119(2) 0.0013(13) 0.0788(17) -0.0041(12)
C27 0.075(2) 0.126(5) 0.075(2) 0.003(4) 0.0536(18) 0.006(4)
C27A 0.075(2) 0.126(5) 0.075(2) 0.003(4) 0.0536(18) 0.006(4)
C28 0.0755(16) 0.115(4) 0.084(3) 0.000(3) 0.0641(19) 0.0041(18)
C28A 0.0755(16) 0.115(4) 0.084(3) 0.000(3) 0.0641(19) 0.0041(18)
C29 0.059(3) 0.202(7) 0.070(8) 0.035(7) 0.041(4) 0.021(4)
C29A 0.059(3) 0.202(7) 0.070(8) 0.035(7) 0.041(4) 0.021(4)
C30 0.0715(17) 0.075(5) 0.049(4) -0.007(3) 0.021(2) 0.011(2)
C30A 0.0715(17) 0.075(5) 0.049(4) -0.007(3) 0.021(2) 0.011(2)
C31 0.117(4) 0.127(6) 0.066(3) -0.013(3) 0.046(2) -0.007(4)
C31A 0.117(4) 0.127(6) 0.066(3) -0.013(3) 0.046(2) -0.007(4)
C32 0.117(5) 0.152(5) 0.078(3) -0.030(3) 0.040(3) -0.020(4)
C32A 0.117(5) 0.152(5) 0.078(3) -0.030(3) 0.040(3) -0.020(4)
C33 0.131(4) 0.177(6) 0.122(6) -0.029(5) 0.061(4) -0.075(4)
C33A 0.131(4) 0.177(6) 0.122(6) -0.029(5) 0.061(4) -0.075(4)
C34 0.150(5) 0.114(5) 0.135(6) -0.039(4) 0.075(4) -0.062(4)
C34A 0.150(5) 0.114(5) 0.135(6) -0.039(4) 0.075(4) -0.062(4)
N1 0.0404(8) 0.0635(9) 0.0449(8) 0.0026(6) 0.0265(7) -0.0017(6)
N2 0.0467(8) 0.0637(9) 0.0488(8) 0.0037(7) 0.0312(7) -0.0020(7)
N3 0.0458(8) 0.0621(9) 0.0498(8) 0.0022(7) 0.0329(7) -0.0036(7)
N4 0.0557(10) 0.0751(11) 0.0578(10) -0.0140(9) 0.0192(9) 0.0081(9)
O1 0.0551(8) 0.0733(8) 0.0497(7) 0.0091(6) 0.0336(6) 0.0029(6)
O2 0.0698(10) 0.0869(11) 0.0641(9) -0.0102(8) 0.0282(8) 0.0224(8)
O3 0.0970(12) 0.0976(12) 0.0679(10) 0.0193(8) 0.0611(10) 0.0075(9)
O4 0.106(2) 0.273(5) 0.098(2) 0.002(2) 0.082(2) 0.022(3)
O4A 0.106(2) 0.273(5) 0.098(2) 0.002(2) 0.082(2) 0.022(3)
O5 0.0627(12) 0.219(4) 0.0764(16) 0.029(2) 0.0551(11) 0.0282(19)
O5A 0.0627(12) 0.219(4) 0.0764(16) 0.029(2) 0.0551(11) 0.0282(19)

loop_
_atom_type_symbol
_atom_type_description
_atom_type_scat_dispersion_real
_atom_type_scat_dispersion_imag
_atom_type_scat_source
C C 0.0181 0.0091 'International Tables Vol C Tables 4.2.6.8 and 6.1.1.4'
H H 0.0000 0.0000 'International Tables Vol C Tables 4.2.6.8 and 6.1.1.4'
N N 0.0311 0.0180 'International Tables Vol C Tables 4.2.6.8 and 6.1.1.4'
O O 0.0492 0.0322 'International Tables Vol C Tables 4.2.6.8 and 6.1.1.4'

loop_
_geom_angle_atom_site_label_1
_geom_angle_atom_site_label_2
_geom_angle_atom_site_label_3
_geom_angle
_geom_angle_site_symmetry_1
_geom_angle_site_symmetry_3
N1 C1 C2 119.02(16) . .
O1 C1 C2 119.78(16) . .
O1 C1 N1 121.19(16) . .
C3 C2 C1 132.56(17) . .
N2 C2 C1 116.74(16) . .
N2 C2 C3 110.49(16) . .
C2 C3 H3 127.1 . .
C4 C3 C2 105.82(17) . .
C4 C3 H3 127.1 . .
C3 C4 C6 129.47(17) . .
N3 C4 C3 106.06(16) . .
N3 C4 C6 124.44(16) . .
H5A C5 H5B 109.5 . .
H5A C5 H5C 109.5 . .
H5B C5 H5C 109.5 . .
N3 C5 H5A 109.5 . .
N3 C5 H5B 109.5 . .
N3 C5 H5C 109.5 . .
C7 C6 C4 121.02(19) . .
C11 C6 C4 119.80(18) . .
C11 C6 C7 119.1(2) . .
C6 C7 H7 120.1 . .
C6 C7 C8 119.7(2) . .
C8 C7 H7 120.1 . .
C7 C8 H8 119.8 . .
C9 C8 C7 120.4(2) . .
C9 C8 H8 119.8 . .
C8 C9 H9 120.0 . .
C10 C9 C8 120.0(2) . .
C10 C9 H9 120.0 . .
C9 C10 H10 119.9 . .
C9 C10 C11 120.3(2) . .
C11 C10 H10 119.9 . .
C6 C11 H11 119.7 . .
C10 C11 C6 120.5(2) . .
C10 C11 H11 119.7 . .
C13 C12 H12 107.6 . .
C21 C12 H12 107.6 . .
C21 C12 C13 112.21(16) . .
N1 C12 H12 107.6 . .
N1 C12 C13 111.11(15) . .
N1 C12 C21 110.50(15) . .
N4 C13 C12 113.60(18) . .
O2 C13 C12 123.03(18) . .
O2 C13 N4 123.3(2) . .
C15 C14 N1 120.00(17) . .
C19 C14 C15 119.62(18) . .
C19 C14 N1 120.27(17) . .
C14 C15 H15 120.0 . .
C16 C15 C14 120.03(19) . .
C16 C15 H15 120.0 . .
C15 C16 H16 119.9 . .
C15 C16 C17 120.3(2) . .
C17 C16 H16 119.9 . .
C18 C17 C16 119.88(19) . .
O3 C17 C16 115.5(2) . .
O3 C17 C18 124.6(2) . .
C17 C18 H18 120.2 . .
C17 C18 C19 119.6(2) . .
C19 C18 H18 120.2 . .
C14 C19 C18 120.62(19) . .
C14 C19 H19 119.7 . .
C18 C19 H19 119.7 . .
H20A C20 H20B 109.5 . .
H20A C20 H20C 109.5 . .
H20B C20 H20C 109.5 . .
O3 C20 H20A 109.5 . .
O3 C20 H20B 109.5 . .
O3 C20 H20C 109.5 . .
C22 C21 C12 119.53(19) . .
C26 C21 C12 122.68(19) . .
C26 C21 C22 117.7(2) . .
C21 C22 H22 119.5 . .
C21 C22 C23 121.0(2) . .
C23 C22 H22 119.5 . .
C22 C23 H23 119.5 . .
C24 C23 C22 121.0(3) . .
C24 C23 H23 119.5 . .
C23 C24 C27 108.1(4) . .
C23 C24 C27A 134.7(5) . .
C25 C24 C23 117.7(3) . .
C25 C24 C27 134.2(5) . .
C25 C24 C27A 107.6(5) . .
C24 C25 H25 119.0 . .
C24 C25 C26 121.9(3) . .
C26 C25 H25 119.0 . .
C21 C26 C25 120.6(3) . .
C21 C26 H26 119.7 . .
C25 C26 H26 119.7 . .
C24 C27 H27A 108.3 . .
C24 C27 H27B 108.3 . .
H27A C27 H27B 107.4 . .
C28 C27 C24 116.1(9) . .
C28 C27 H27A 108.3 . .
C28 C27 H27B 108.3 . .
C24 C27A H27C 109.5 . .
C24 C27A H27D 109.5 . .
H27C C27A H27D 108.1 . .
C28A C27A C24 110.8(9) . .
C28A C27A H27C 109.5 . .
C28A C27A H27D 109.5 . .
O4 C28 C27 120.3(12) . .
O4 C28 O5 125.3(11) . .
O5 C28 C27 113.8(10) . .
O4A C28A C27A 108.8(14) . .
O4A C28A O5A 112.3(14) . .
O5A C28A C27A 137.0(14) . .
H29A C29 H29B 109.5 . .
H29A C29 H29C 109.5 . .
H29B C29 H29C 109.5 . .
O5 C29 H29A 109.5 . .
O5 C29 H29B 109.5 . .
O5 C29 H29C 109.5 . .
H29D C29A H29E 109.5 . .
H29D C29A H29F 109.5 . .
H29E C29A H29F 109.5 . .
O5A C29A H29D 109.5 . .
O5A C29A H29E 109.5 . .
O5A C29A H29F 109.5 . .
C31 C30 H30 109.8 . .
C31 C30 C34 102.4(8) . .
C34 C30 H30 109.8 . .
N4 C30 H30 109.8 . .
N4 C30 C31 118.9(9) . .
N4 C30 C34 105.7(9) . .
C31A C30A H30A 107.1 . .
C34A C30A H30A 107.1 . .
C34A C30A C31A 104.4(10) . .
C34A C30A N4 123.1(12) . .
N4 C30A H30A 107.1 . .
N4 C30A C31A 107.3(9) . .
C30 C31 H31A 111.5 . .
C30 C31 H31B 111.5 . .
H31A C31 H31B 109.3 . .
C32 C31 C30 101.3(8) . .
C32 C31 H31A 111.5 . .
C32 C31 H31B 111.5 . .
C30A C31A H31C 109.9 . .
C30A C31A H31D 109.9 . .
H31C C31A H31D 108.3 . .
C32A C31A C30A 108.7(10) . .
C32A C31A H31C 109.9 . .
C32A C31A H31D 109.9 . .
C31 C32 H32A 111.7 . .
C31 C32 H32B 111.7 . .
C31 C32 C33 100.4(8) . .
H32A C32 H32B 109.5 . .
C33 C32 H32A 111.7 . .
C33 C32 H32B 111.7 . .
C31A C32A H32C 111.0 . .
C31A C32A H32D 111.0 . .
C31A C32A C33A 103.6(10) . .
H32C C32A H32D 109.0 . .
C33A C32A H32C 111.0 . .
C33A C32A H32D 111.0 . .
C32 C33 H33A 109.7 . .
C32 C33 H33B 109.7 . .
H33A C33 H33B 108.2 . .
C34 C33 C32 109.8(8) . .
C34 C33 H33A 109.7 . .
C34 C33 H33B 109.7 . .
C32A C33A H33C 110.4 . .
C32A C33A H33D 110.4 . .
C32A C33A C34A 106.7(10) . .
H33C C33A H33D 108.6 . .
C34A C33A H33C 110.4 . .
C34A C33A H33D 110.4 . .
C30 C34 H34A 111.6 . .
C30 C34 H34B 111.6 . .
C33 C34 C30 101.1(10) . .
C33 C34 H34A 111.6 . .
C33 C34 H34B 111.6 . .
H34A C34 H34B 109.4 . .
C30A C34A C33A 109.0(11) . .
C30A C34A H34C 109.9 . .
C30A C34A H34D 109.9 . .
C33A C34A H34C 109.9 . .
C33A C34A H34D 109.9 . .
H34C C34A H34D 108.3 . .
C1 N1 C12 117.05(15) . .
C1 N1 C14 124.09(14) . .
C14 N1 C12 118.74(14) . .
C2 N2 N3 105.19(15) . .
C4 N3 C5 128.43(16) . .
N2 N3 C4 112.42(15) . .
N2 N3 C5 118.85(16) . .
C13 N4 C30 126.6(5) . .
C13 N4 C30A 117.5(6) . .
C13 N4 H4A 116.7 . .
C13 N4 H4B 121.3 . .
C30 N4 H4A 116.7 . .
C30A N4 H4B 121.3 . .
C17 O3 C20 118.0(2) . .
C28 O5 C29 111.1(14) . .
C28A O5A C29A 126(2) . .

loop_
_geom_bond_atom_site_label_1
_geom_bond_atom_site_label_2
_geom_bond_distance
_geom_bond_site_symmetry_2
C1 C2 1.492(3) .
C1 N1 1.354(2) .
C1 O1 1.234(2) .
C2 C3 1.397(3) .
C2 N2 1.340(2) .
C3 H3 0.9300 .
C3 C4 1.374(3) .
C4 C6 1.477(3) .
C4 N3 1.356(2) .
C5 H5A 0.9600 .
C5 H5B 0.9600 .
C5 H5C 0.9600 .
C5 N3 1.458(2) .
C6 C7 1.386(3) .
C6 C11 1.383(3) .
C7 H7 0.9300 .
C7 C8 1.391(3) .
C8 H8 0.9300 .
C8 C9 1.370(4) .
C9 H9 0.9300 .
C9 C10 1.367(4) .
C10 H10 0.9300 .
C10 C11 1.381(3) .
C11 H11 0.9300 .
C12 H12 0.9800 .
C12 C13 1.530(3) .
C12 C21 1.517(3) .
C12 N1 1.486(2) .
C13 N4 1.332(3) .
C13 O2 1.216(3) .
C14 C15 1.382(3) .
C14 C19 1.376(3) .
C14 N1 1.439(2) .
C15 H15 0.9300 .
C15 C16 1.378(3) .
C16 H16 0.9300 .
C16 C17 1.385(3) .
C17 C18 1.378(3) .
C17 O3 1.366(3) .
C18 H18 0.9300 .
C18 C19 1.387(3) .
C19 H19 0.9300 .
C20 H20A 0.9600 .
C20 H20B 0.9600 .
C20 H20C 0.9600 .
C20 O3 1.418(4) .
C21 C22 1.376(3) .
C21 C26 1.372(3) .
C22 H22 0.9300 .
C22 C23 1.386(4) .
C23 H23 0.9300 .
C23 C24 1.374(5) .
C24 C25 1.356(5) .
C24 C27 1.553(10) .
C24 C27A 1.552(12) .
C25 H25 0.9300 .
C25 C26 1.385(4) .
C26 H26 0.9300 .
C27 H27A 0.9700 .
C27 H27B 0.9700 .
C27 C28 1.480(14) .
C27A H27C 0.9700 .
C27A H27D 0.9700 .
C27A C28A 1.482(17) .
C28 O4 1.147(15) .
C28 O5 1.314(13) .
C28A O4A 1.200(17) .
C28A O5A 1.342(16) .
C29 H29A 0.9600 .
C29 H29B 0.9600 .
C29 H29C 0.9600 .
C29 O5 1.406(16) .
C29A H29D 0.9600 .
C29A H29E 0.9600 .
C29A H29F 0.9600 .
C29A O5A 1.415(17) .
C30 H30 0.9800 .
C30 C31 1.521(11) .
C30 C34 1.584(13) .
C30 N4 1.475(13) .
C30A H30A 0.9800 .
C30A C31A 1.535(12) .
C30A C34A 1.419(14) .
C30A N4 1.467(16) .
C31 H31A 0.9700 .
C31 H31B 0.9700 .
C31 C32 1.511(13) .
C31A H31C 0.9700 .
C31A H31D 0.9700 .
C31A C32A 1.470(14) .
C32 H32A 0.9700 .
C32 H32B 0.9700 .
C32 C33 1.593(12) .
C32A H32C 0.9700 .
C32A H32D 0.9700 .
C32A C33A 1.511(14) .
C33 H33A 0.9700 .
C33 H33B 0.9700 .
C33 C34 1.483(15) .
C33A H33C 0.9700 .
C33A H33D 0.9700 .
C33A C34A 1.544(13) .
C34 H34A 0.9700 .
C34 H34B 0.9700 .
C34A H34C 0.9700 .
C34A H34D 0.9700 .
N2 N3 1.342(2) .
N4 H4A 0.8600 .
N4 H4B 0.8600 .

loop_
_geom_hbond_atom_site_label_D
_geom_hbond_atom_site_label_H
_geom_hbond_atom_site_label_A
_geom_hbond_distance_DH
_geom_hbond_distance_HA
_geom_hbond_distance_DA
_geom_hbond_angle_DHA
_geom_hbond_site_symmetry_A
N4 H4B O1 0.86 2.07 2.920(2) 172.0 7_657

loop_
_geom_torsion_atom_site_label_1
_geom_torsion_atom_site_label_2
_geom_torsion_atom_site_label_3
_geom_torsion_atom_site_label_4
_geom_torsion
_geom_torsion_site_symmetry_1
_geom_torsion_site_symmetry_2
_geom_torsion_site_symmetry_3
_geom_torsion_site_symmetry_4
C1 C2 C3 C4 -173.32(19) . . . .
C1 C2 N2 N3 174.99(15) . . . .
C2 C1 N1 C12 177.11(15) . . . .
C2 C1 N1 C14 -6.9(3) . . . .
C2 C3 C4 C6 177.00(19) . . . .
C2 C3 C4 N3 -1.3(2) . . . .
C2 N2 N3 C4 -0.5(2) . . . .
C2 N2 N3 C5 173.78(17) . . . .
C3 C2 N2 N3 -0.4(2) . . . .
C3 C4 C6 C7 -126.2(2) . . . .
C3 C4 C6 C11 50.1(3) . . . .
C3 C4 N3 C5 -172.44(19) . . . .
C3 C4 N3 N2 1.1(2) . . . .
C4 C6 C7 C8 176.7(2) . . . .
C4 C6 C11 C10 -177.1(2) . . . .
C6 C4 N3 C5 9.2(3) . . . .
C6 C4 N3 N2 -177.25(17) . . . .
C6 C7 C8 C9 0.1(4) . . . .
C7 C6 C11 C10 -0.7(3) . . . .
C7 C8 C9 C10 -0.3(4) . . . .
C8 C9 C10 C11 -0.1(4) . . . .
C9 C10 C11 C6 0.6(4) . . . .
C11 C6 C7 C8 0.4(3) . . . .
C12 C13 N4 C30 -179.4(5) . . . .
C12 C13 N4 C30A 159.1(6) . . . .
C12 C21 C22 C23 176.36(19) . . . .
C12 C21 C26 C25 -175.5(2) . . . .
C13 C12 C21 C22 152.68(18) . . . .
C13 C12 C21 C26 -30.5(3) . . . .
C13 C12 N1 C1 -85.0(2) . . . .
C13 C12 N1 C14 98.7(2) . . . .
C14 C15 C16 C17 1.0(3) . . . .
C15 C14 C19 C18 -1.1(3) . . . .
C15 C14 N1 C1 -73.9(2) . . . .
C15 C14 N1 C12 102.1(2) . . . .
C15 C16 C17 C18 -1.7(3) . . . .
C15 C16 C17 O3 177.81(19) . . . .
C16 C17 C18 C19 1.0(3) . . . .
C16 C17 O3 C20 -166.7(2) . . . .
C17 C18 C19 C14 0.4(3) . . . .
C18 C17 O3 C20 12.8(3) . . . .
C19 C14 C15 C16 0.4(3) . . . .
C19 C14 N1 C1 109.9(2) . . . .
C19 C14 N1 C12 -74.2(2) . . . .
C21 C12 C13 N4 -82.5(2) . . . .
C21 C12 C13 O2 95.0(3) . . . .
C21 C12 N1 C1 149.71(16) . . . .
C21 C12 N1 C14 -26.5(2) . . . .
C21 C22 C23 C24 -1.1(4) . . . .
C22 C21 C26 C25 1.4(4) . . . .
C22 C23 C24 C25 2.0(4) . . . .
C22 C23 C24 C27 -176.5(4) . . . .
C22 C23 C24 C27A -178.7(5) . . . .
C23 C24 C25 C26 -1.2(5) . . . .
C23 C24 C27 C28 -104.2(9) . . . .
C23 C24 C27A C28A -67.2(13) . . . .
C24 C25 C26 C21 -0.5(5) . . . .
C24 C27 C28 O4 -166.8(13) . . . .
C24 C27 C28 O5 21.4(18) . . . .
C24 C27A C28A O4A -144.3(15) . . . .
C24 C27A C28A O5A 18(3) . . . .
C25 C24 C27 C28 77.7(11) . . . .
C25 C24 C27A C28A 112.1(12) . . . .
C26 C21 C22 C23 -0.6(3) . . . .
C27 C24 C25 C26 176.8(5) . . . .
C27 C28 O5 C29 165.1(18) . . . .
C27A C24 C25 C26 179.3(4) . . . .
C27A C28A O5A C29A -141(3) . . . .
C30 C31 C32 C33 -42.0(12) . . . .
C30A C31A C32A C33A -26.5(17) . . . .
C31 C30 C34 C33 -37.1(12) . . . .
C31 C30 N4 C13 130.5(9) . . . .
C31 C32 C33 C34 19.2(14) . . . .
C31A C30A C34A C33A -16.9(17) . . . .
C31A C30A N4 C13 147.6(8) . . . .
C31A C32A C33A C34A 15.6(17) . . . .
C32 C33 C34 C30 10.8(13) . . . .
C32A C33A C34A C30A 1.3(18) . . . .
C34 C30 C31 C32 50.7(12) . . . .
C34 C30 N4 C13 -115.4(7) . . . .
C34A C30A C31A C32A 27.8(18) . . . .
C34A C30A N4 C13 -91.5(12) . . . .
N1 C1 C2 C3 -34.0(3) . . . .
N1 C1 C2 N2 151.93(17) . . . .
N1 C12 C13 N4 153.2(2) . . . .
N1 C12 C13 O2 -29.3(3) . . . .
N1 C12 C21 C22 -82.7(2) . . . .
N1 C12 C21 C26 94.1(2) . . . .
N1 C14 C15 C16 -175.89(17) . . . .
N1 C14 C19 C18 175.16(17) . . . .
N2 C2 C3 C4 1.0(2) . . . .
N3 C4 C6 C7 51.8(3) . . . .
N3 C4 C6 C11 -131.9(2) . . . .
N4 C30 C31 C32 166.6(10) . . . .
N4 C30 C34 C33 -162.3(9) . . . .
N4 C30A C31A C32A 159.9(12) . . . .
N4 C30A C34A C33A -139.1(12) . . . .
O1 C1 C2 C3 144.6(2) . . . .
O1 C1 C2 N2 -29.4(3) . . . .
O1 C1 N1 C12 -1.5(3) . . . .
O1 C1 N1 C14 174.50(17) . . . .
O2 C13 N4 C30 3.1(7) . . . .
O2 C13 N4 C30A -18.4(7) . . . .
O3 C17 C18 C19 -178.5(2) . . . .
O4 C28 O5 C29 -6(3) . . . .
O4A C28A O5A C29A 21(3) . . . .
